data_2220706
loop_
_publ_author_name
'Souza, Laura C. de'
'Imbroisi, Dennis de O.'
'De Simone, Carlos A.'
'Pereira, Mariano A.'
'Malta, Val\'eria R. S.'

_publ_section_title
;
 <i>trans</i>-5,6-Diphenylperhydropyran-2,4-dione
;
_journal_coeditor_code BQ2110
_journal_issue 2
_journal_name_full 'Acta Crystallographica Section E'
_journal_page_first o250
_journal_paper_doi 10.1107/S1600536809000087
_journal_volume 65
_journal_year 2009
_chemical_formula_iupac 'C17 H14 O3'
_chemical_formula_moiety 'C17 H14 O3'
_chemical_formula_sum 'C17 H14 O3'
_chemical_formula_weight 266.28
_chemical_name_systematic
;
<i>trans</i>-5,6-Diphenylperhydropyran-2,4-dione
;
_space_group_IT_number 14
_symmetry_cell_setting monoclinic
_symmetry_space_group_name_Hall '-P 2ybc'
_symmetry_space_group_name_H-M 'P 1 21/c 1'
_atom_sites_solution_hydrogens geom
_atom_sites_solution_primary direct
_atom_sites_solution_secondary difmap
_audit_creation_method SHELXL-97
_cell_angle_alpha 90.00
_cell_angle_beta 101.412(2)
_cell_angle_gamma 90.00
_cell_formula_units_Z 4
_cell_length_a 8.9940(2)
_cell_length_b 8.2310(4)
_cell_length_c 18.9040(8)
_cell_measurement_reflns_used 2880
_cell_measurement_temperature 295
_cell_measurement_theta_max 27.485
_cell_measurement_theta_min 0.998
_cell_volume 1371.79(9)
_computing_cell_refinement 'SCALEPACK (Otwinowski & Minor, 1997)'
_computing_data_collection 'COLLECT (Nonius, 2000)'
_computing_data_reduction 'DENZO and SCALEPACK (Otwinowski & Minor, 1997)'
_computing_molecular_graphics 'ORTEP-3 for Windows (Farrugia, 1997)'
_computing_publication_material 'WinGX (Farrugia, 1999)'
_computing_structure_refinement 'SHELXL97 (Sheldrick, 2008)'
_computing_structure_solution 'SHELXS97 (Sheldrick, 2008)'
_diffrn_detector_area_resol_mean 9
_diffrn_measured_fraction_theta_full 0.989
_diffrn_measured_fraction_theta_max 0.989
_diffrn_measurement_device_type 'Nonius KappaCCD'
_diffrn_measurement_method 'CCD rotation images, thick slices'
_diffrn_radiation_monochromator 'horizonally mounted graphite crystal'
_diffrn_radiation_source 'Enraf Nonius FR590'
_diffrn_radiation_type MoK\a
_diffrn_radiation_wavelength 0.71073
_diffrn_reflns_av_R_equivalents 0.0172
_diffrn_reflns_av_sigmaI/netI 0.0279
_diffrn_reflns_limit_h_max 11
_diffrn_reflns_limit_h_min -11
_diffrn_reflns_limit_k_max 10
_diffrn_reflns_limit_k_min -9
_diffrn_reflns_limit_l_max 24
_diffrn_reflns_limit_l_min -24
_diffrn_reflns_number 5298
_diffrn_reflns_theta_full 27.46
_diffrn_reflns_theta_max 27.46
_diffrn_reflns_theta_min 2.31
_exptl_absorpt_coefficient_mu 0.088
_exptl_absorpt_correction_type none
_exptl_crystal_colour yellow
_exptl_crystal_density_diffrn 1.289
_exptl_crystal_density_method 'not measured'
_exptl_crystal_description prism
_exptl_crystal_F_000 560
_exptl_crystal_size_max 0.299
_exptl_crystal_size_mid 0.296
_exptl_crystal_size_min 0.179
_refine_diff_density_max 0.185
_refine_diff_density_min -0.197
_refine_ls_extinction_method none
_refine_ls_goodness_of_fit_ref 1.053
_refine_ls_hydrogen_treatment constr
_refine_ls_matrix_type full
_refine_ls_number_parameters 181
_refine_ls_number_reflns 3113
_refine_ls_number_restraints 0
_refine_ls_restrained_S_all 1.053
_refine_ls_R_factor_all 0.0648
_refine_ls_R_factor_gt 0.0501
_refine_ls_shift/su_max 0.000
_refine_ls_shift/su_mean 0.000
_refine_ls_structure_factor_coef Fsqd
_refine_ls_weighting_details 'calc w=1/[\s^2^(Fo^2^)+(0.0508P)^2^+0.3831P] where P=(Fo^2^+2Fc^2^)/3'
_refine_ls_weighting_scheme calc
_refine_ls_wR_factor_gt 0.1183
_refine_ls_wR_factor_ref 0.1307
_reflns_number_gt 2459
_reflns_number_total 3113
_reflns_threshold_expression I>2\s(I)
_cod_data_source_file bq2110.cif
_cod_data_source_block I
_cod_original_sg_symbol_Hall -P2ybc
_cod_original_sg_symbol_H-M 'P 21/c'
_cod_database_code 2220706
_cod_database_fobs_code 2220706

loop_
_symmetry_equiv_pos_as_xyz
'x, y, z'
'-x, y+1/2, -z+1/2'
'-x, -y, -z'
'x, -y-1/2, z-1/2'

loop_
_atom_site_type_symbol
_atom_site_label
_atom_site_fract_x
_atom_site_fract_y
_atom_site_fract_z
_atom_site_U_iso_or_equiv
_atom_site_adp_type
_atom_site_calc_flag
_atom_site_refinement_flags
_atom_site_occupancy
_atom_site_disorder_assembly
_atom_site_disorder_group
C C2 0.69397(19) -0.0595(2) 0.63794(8) 0.0521(4) Uani d . 1 . .
C C3 0.84834(19) 0.0134(2) 0.65634(8) 0.0560(4) Uani d . 1 . .
H H3A 0.8717 0.0620 0.6131 0.067 Uiso calc R 1 . .
H H3B 0.9211 -0.0730 0.6712 0.067 Uiso calc R 1 . .
C C4 0.86937(16) 0.1403(2) 0.71484(8) 0.0476(4) Uani d . 1 . .
C C5 0.76480(14) 0.12492(17) 0.76852(7) 0.0383(3) Uani d . 1 . .
H H5 0.6771 0.1953 0.7515 0.046 Uiso calc R 1 . .
C C6 0.70604(15) -0.05049(17) 0.76642(7) 0.0385(3) Uani d . 1 . .
H H6 0.7925 -0.1246 0.7790 0.046 Uiso calc R 1 . .
C C7 0.83633(14) 0.17992(16) 0.84390(7) 0.0385(3) Uani d . 1 . .
C C8 0.76586(17) 0.2946(2) 0.87924(9) 0.0520(4) Uani d . 1 . .
H H8 0.6745 0.3402 0.8562 0.062 Uiso calc R 1 . .
C C9 0.8303(2) 0.3421(2) 0.94867(10) 0.0652(5) Uani d . 1 . .
H H9 0.7817 0.4189 0.9722 0.078 Uiso calc R 1 . .
C C10 0.9657(2) 0.2763(2) 0.98306(9) 0.0631(5) Uani d . 1 . .
H H10 1.0094 0.3097 1.0295 0.076 Uiso calc R 1 . .
C C11 1.03660(18) 0.1616(2) 0.94891(9) 0.0565(4) Uani d . 1 . .
H H11 1.1281 0.1166 0.9723 0.068 Uiso calc R 1 . .
C C12 0.97190(16) 0.11267(19) 0.87959(8) 0.0477(4) Uani d . 1 . .
H H12 1.0198 0.0340 0.8567 0.057 Uiso calc R 1 . .
C C13 0.59831(15) -0.07985(17) 0.81644(7) 0.0412(3) Uani d . 1 . .
C C14 0.46566(19) 0.0086(2) 0.80971(12) 0.0644(5) Uani d . 1 . .
H H14 0.4401 0.0834 0.7724 0.077 Uiso calc R 1 . .
C C15 0.3711(3) -0.0137(3) 0.85803(16) 0.0935(8) Uani d . 1 . .
H H15 0.2827 0.0473 0.8535 0.112 Uiso calc R 1 . .
C C16 0.4061(3) -0.1242(4) 0.91217(15) 0.1019(10) Uani d . 1 . .
H H16 0.3420 -0.1378 0.9447 0.122 Uiso calc R 1 . .
C C17 0.5352(3) -0.2153(4) 0.91893(11) 0.0967(9) Uani d . 1 . .
H H17 0.5583 -0.2915 0.9558 0.116 Uiso calc R 1 . .
C C18 0.6323(2) -0.1938(2) 0.87041(9) 0.0643(5) Uani d . 1 . .
H H18 0.7197 -0.2564 0.8746 0.077 Uiso calc R 1 . .
O O1 0.62369(12) -0.08786(13) 0.69346(5) 0.0487(3) Uani d . 1 . .
O O2 0.96257(15) 0.24604(19) 0.71798(7) 0.0767(4) Uani d . 1 . .
O O3 0.63076(17) -0.0935(2) 0.57795(6) 0.0792(4) Uani d . 1 . .

loop_
_atom_site_aniso_label
_atom_site_aniso_U_11
_atom_site_aniso_U_22
_atom_site_aniso_U_33
_atom_site_aniso_U_12
_atom_site_aniso_U_13
_atom_site_aniso_U_23
C2 0.0651(10) 0.0484(9) 0.0431(8) 0.0015(7) 0.0113(7) -0.0051(7)
C3 0.0617(9) 0.0655(10) 0.0462(8) -0.0027(8) 0.0239(7) -0.0015(7)
C4 0.0423(7) 0.0550(9) 0.0467(8) -0.0069(7) 0.0113(6) 0.0061(7)
C5 0.0347(6) 0.0387(7) 0.0422(7) -0.0028(5) 0.0091(5) 0.0005(6)
C6 0.0368(6) 0.0390(7) 0.0393(7) -0.0005(5) 0.0065(5) -0.0010(5)
C7 0.0355(6) 0.0375(7) 0.0436(7) -0.0054(5) 0.0105(5) -0.0013(6)
C8 0.0456(8) 0.0520(9) 0.0578(9) 0.0054(7) 0.0089(7) -0.0089(7)
C9 0.0683(11) 0.0677(11) 0.0606(10) 0.0065(9) 0.0158(8) -0.0212(9)
C10 0.0674(11) 0.0741(12) 0.0456(9) -0.0053(9) 0.0054(7) -0.0149(8)
C11 0.0462(8) 0.0640(10) 0.0558(9) 0.0005(7) 0.0015(7) -0.0007(8)
C12 0.0400(7) 0.0506(8) 0.0524(8) 0.0012(6) 0.0091(6) -0.0066(7)
C13 0.0426(7) 0.0381(7) 0.0435(7) -0.0100(5) 0.0100(6) -0.0046(6)
C14 0.0544(9) 0.0477(9) 0.0998(14) -0.0010(7) 0.0365(9) 0.0020(9)
C15 0.0823(14) 0.0728(14) 0.147(2) -0.0182(11) 0.0759(15) -0.0221(15)
C16 0.113(2) 0.118(2) 0.0933(17) -0.0592(18) 0.0672(16) -0.0339(16)
C17 0.1149(19) 0.122(2) 0.0517(11) -0.0542(18) 0.0137(12) 0.0191(12)
C18 0.0620(10) 0.0742(12) 0.0529(9) -0.0146(9) 0.0023(8) 0.0170(9)
O1 0.0522(6) 0.0502(6) 0.0433(6) -0.0104(5) 0.0084(4) -0.0078(5)
O2 0.0722(8) 0.0922(10) 0.0712(8) -0.0402(7) 0.0275(6) -0.0053(7)
O3 0.0974(10) 0.0914(10) 0.0454(7) -0.0122(8) 0.0061(6) -0.0174(7)

loop_
_atom_type_symbol
_atom_type_description
_atom_type_scat_dispersion_real
_atom_type_scat_dispersion_imag
_atom_type_scat_source
C C 0.0033 0.0016 'International Tables Vol C Tables 4.2.6.8 and 6.1.1.4'
H H 0.0000 0.0000 'International Tables Vol C Tables 4.2.6.8 and 6.1.1.4'
O O 0.0106 0.0060 'International Tables Vol C Tables 4.2.6.8 and 6.1.1.4'

loop_
_geom_angle_atom_site_label_1
_geom_angle_atom_site_label_2
_geom_angle_atom_site_label_3
_geom_angle_site_symmetry_1
_geom_angle_site_symmetry_3
_geom_angle
_geom_angle_publ_flag
O3 C2 O1 . . 119.27(16) ?
O3 C2 C3 . . 124.18(16) ?
O1 C2 C3 . . 116.55(13) ?
C2 C3 C4 . . 115.28(13) ?
C2 C3 H3A . . 108.5 ?
C4 C3 H3A . . 108.5 ?
C2 C3 H3B . . 108.5 ?
C4 C3 H3B . . 108.5 ?
H3A C3 H3B . . 107.5 ?
O2 C4 C3 . . 121.58(14) ?
O2 C4 C5 . . 123.07(15) ?
C3 C4 C5 . . 115.35(12) ?
C7 C5 C4 . . 113.59(11) ?
C7 C5 C6 . . 112.70(11) ?
C4 C5 C6 . . 108.47(11) ?
C7 C5 H5 . . 107.2 ?
C4 C5 H5 . . 107.2 ?
C6 C5 H5 . . 107.2 ?
O1 C6 C13 . . 106.88(10) ?
O1 C6 C5 . . 109.24(11) ?
C13 C6 C5 . . 113.39(11) ?
O1 C6 H6 . . 109.1 ?
C13 C6 H6 . . 109.1 ?
C5 C6 H6 . . 109.1 ?
C8 C7 C12 . . 118.76(13) ?
C8 C7 C5 . . 120.68(13) ?
C12 C7 C5 . . 120.54(13) ?
C7 C8 C9 . . 120.43(15) ?
C7 C8 H8 . . 119.8 ?
C9 C8 H8 . . 119.8 ?
C10 C9 C8 . . 120.25(16) ?
C10 C9 H9 . . 119.9 ?
C8 C9 H9 . . 119.9 ?
C11 C10 C9 . . 120.03(16) ?
C11 C10 H10 . . 120.0 ?
C9 C10 H10 . . 120.0 ?
C10 C11 C12 . . 119.91(15) ?
C10 C11 H11 . . 120.0 ?
C12 C11 H11 . . 120.0 ?
C11 C12 C7 . . 120.60(14) ?
C11 C12 H12 . . 119.7 ?
C7 C12 H12 . . 119.7 ?
C18 C13 C14 . . 119.27(15) ?
C18 C13 C6 . . 120.03(14) ?
C14 C13 C6 . . 120.69(14) ?
C15 C14 C13 . . 120.3(2) ?
C15 C14 H14 . . 119.9 ?
C13 C14 H14 . . 119.9 ?
C16 C15 C14 . . 120.5(2) ?
C16 C15 H15 . . 119.8 ?
C14 C15 H15 . . 119.8 ?
C15 C16 C17 . . 120.2(2) ?
C15 C16 H16 . . 119.9 ?
C17 C16 H16 . . 119.9 ?
C16 C17 C18 . . 119.9(2) ?
C16 C17 H17 . . 120.0 ?
C18 C17 H17 . . 120.0 ?
C13 C18 C17 . . 119.8(2) ?
C13 C18 H18 . . 120.1 ?
C17 C18 H18 . . 120.1 ?
C2 O1 C6 . . 118.00(11) ?

loop_
_geom_bond_atom_site_label_1
_geom_bond_atom_site_label_2
_geom_bond_site_symmetry_2
_geom_bond_distance
_geom_bond_publ_flag
C2 O3 . 1.1971(19) ?
C2 O1 . 1.3484(19) ?
C2 C3 . 1.489(2) ?
C3 C4 . 1.506(2) ?
C3 H3A . 0.9700 ?
C3 H3B . 0.9700 ?
C4 O2 . 1.2013(19) ?
C4 C5 . 1.5191(19) ?
C5 C7 . 1.5122(18) ?
C5 C6 . 1.5353(19) ?
C5 H5 . 0.9800 ?
C6 O1 . 1.4633(16) ?
C6 C13 . 1.5013(18) ?
C6 H6 . 0.9800 ?
C7 C8 . 1.381(2) ?
C7 C12 . 1.387(2) ?
C8 C9 . 1.382(2) ?
C8 H8 . 0.9300 ?
C9 C10 . 1.374(3) ?
C9 H9 . 0.9300 ?
C10 C11 . 1.370(2) ?
C10 H10 . 0.9300 ?
C11 C12 . 1.384(2) ?
C11 H11 . 0.9300 ?
C12 H12 . 0.9300 ?
C13 C18 . 1.375(2) ?
C13 C14 . 1.382(2) ?
C14 C15 . 1.378(3) ?
C14 H14 . 0.9300 ?
C15 C16 . 1.358(4) ?
C15 H15 . 0.9300 ?
C16 C17 . 1.367(4) ?
C16 H16 . 0.9300 ?
C17 C18 . 1.398(3) ?
C17 H17 . 0.9300 ?
C18 H18 . 0.9300 ?

loop_
_geom_hbond_atom_site_label_D
_geom_hbond_atom_site_label_H
_geom_hbond_atom_site_label_A
_geom_hbond_site_symmetry_A
_geom_hbond_distance_DH
_geom_hbond_distance_HA
_geom_hbond_distance_DA
_geom_hbond_angle_DHA
_geom_hbond_publ_flag
C6 H6 O2 2_746 0.98 2.44 3.380(2) 161 yes
C17 H17 O3 4_556 0.93 2.46 3.351(3) 160 yes
C3 H3B Cg1 2_746 0.97 2.9747 3.681(2) 131 yes
C5 H5 Cg2 2_656 0.98 2.9552 3.830(2) 149 yes

loop_
_geom_torsion_atom_site_label_1
_geom_torsion_atom_site_label_2
_geom_torsion_atom_site_label_3
_geom_torsion_atom_site_label_4
_geom_torsion_site_symmetry_1
_geom_torsion_site_symmetry_2
_geom_torsion_site_symmetry_3
_geom_torsion_site_symmetry_4
_geom_torsion
_geom_torsion_publ_flag
O3 C2 C3 C4 . . . . 141.51(18) ?
O1 C2 C3 C4 . . . . -38.6(2) ?
C2 C3 C4 O2 . . . . -153.41(17) ?
C2 C3 C4 C5 . . . . 26.3(2) ?
O2 C4 C5 C7 . . . . -33.0(2) ?
C3 C4 C5 C7 . . . . 147.27(13) ?
O2 C4 C5 C6 . . . . -159.12(16) ?
C3 C4 C5 C6 . . . . 21.12(17) ?
C7 C5 C6 O1 . . . . 173.61(10) ?
C4 C5 C6 O1 . . . . -59.72(13) ?
C7 C5 C6 C13 . . . . 54.54(15) ?
C4 C5 C6 C13 . . . . -178.80(11) ?
C4 C5 C7 C8 . . . . 126.23(15) ?
C6 C5 C7 C8 . . . . -109.89(15) ?
C4 C5 C7 C12 . . . . -55.59(18) ?
C6 C5 C7 C12 . . . . 68.29(16) ?
C12 C7 C8 C9 . . . . 0.5(2) ?
C5 C7 C8 C9 . . . . 178.72(15) ?
C7 C8 C9 C10 . . . . 0.4(3) ?
C8 C9 C10 C11 . . . . -0.9(3) ?
C9 C10 C11 C12 . . . . 0.3(3) ?
C10 C11 C12 C7 . . . . 0.6(3) ?
C8 C7 C12 C11 . . . . -1.0(2) ?
C5 C7 C12 C11 . . . . -179.25(14) ?
O1 C6 C13 C18 . . . . 119.45(14) ?
C5 C6 C13 C18 . . . . -120.13(15) ?
O1 C6 C13 C14 . . . . -61.63(17) ?
C5 C6 C13 C14 . . . . 58.80(18) ?
C18 C13 C14 C15 . . . . 2.1(3) ?
C6 C13 C14 C15 . . . . -176.85(17) ?
C13 C14 C15 C16 . . . . -0.9(3) ?
C14 C15 C16 C17 . . . . -0.5(4) ?
C15 C16 C17 C18 . . . . 0.6(4) ?
C14 C13 C18 C17 . . . . -1.9(3) ?
C6 C13 C18 C17 . . . . 176.99(16) ?
C16 C17 C18 C13 . . . . 0.6(3) ?
O3 C2 O1 C6 . . . . 177.79(15) ?
C3 C2 O1 C6 . . . . -2.1(2) ?
C13 C6 O1 C2 . . . . 175.37(12) ?
C5 C6 O1 C2 . . . . 52.33(16) ?
